data_7012034
loop_
_publ_author_name
'Balakrishna, Maravanji S.'
'Panda, Rashmishree'
'Mague, Joel T.'

_publ_section_title
;
 Synthesis and derivatization, structures and transition metal
 chemistry of a new large bite bis(phosphinite) derived from
 bis(2-hydroxy-1-naphthyl)methane
;
_journal_issue 24
_journal_name_full 'Journal of the Chemical Society, Dalton Transactions'
_journal_page_first 4617
_journal_paper_doi 10.1039/b206994f
_journal_year 2002
_chemical_formula_sum 'C51 H42 Cl3 O2.5 P2 Ru'
_chemical_formula_weight 964.21
_chemical_name_systematic
; 
? 
;
_space_group_IT_number 15
_symmetry_cell_setting monoclinic
_symmetry_space_group_name_Hall '-C 2yc'
_symmetry_space_group_name_H-M 'C 1 2/c 1'
_atom_sites_solution_hydrogens geom
_atom_sites_solution_primary Patterson
_atom_sites_solution_secondary difmap
_audit_creation_method SHELXL-97
_cell_angle_alpha 90.00
_cell_angle_beta 122.897(8)
_cell_angle_gamma 90.00
_cell_formula_units_Z 8
_cell_length_a 41.312(2)
_cell_length_b 12.8234(17)
_cell_length_c 22.770(2)
_cell_measurement_reflns_used 23
_cell_measurement_temperature 293(2)
_cell_measurement_theta_max 23.10
_cell_measurement_theta_min 19.03
_cell_volume 10128.4(19)
_computing_cell_refinement 'CAD-4 Software (Enraf-Nonius, 1989)'
_computing_data_collection 'CAD-4 Software (Enraf-Nonius, 1989)'
_computing_molecular_graphics 'SHELXTL (Bruker AXS, 1997)'
_computing_publication_material 'SHELXTL (Bruker AXS, 1997)'
_computing_structure_refinement 'SHELXL-97 (Sheldrick, 1997)'
_computing_structure_solution 'SHELXS-97 (Sheldrick, 1990)'
_diffrn_ambient_temperature 293(2)
_diffrn_measured_fraction_theta_full 0.998
_diffrn_measured_fraction_theta_max 0.998
_diffrn_measurement_device_type 'Enray-Nonius CAD-4'
_diffrn_measurement_method '\w scans'
_diffrn_radiation_monochromator graphite
_diffrn_radiation_source 'fine-focus sealed tube'
_diffrn_radiation_type MoK\a
_diffrn_radiation_wavelength 0.71073
_diffrn_reflns_av_R_equivalents 0.0512
_diffrn_reflns_av_sigmaI/netI 0.1125
_diffrn_reflns_limit_h_max 49
_diffrn_reflns_limit_h_min 0
_diffrn_reflns_limit_k_max 15
_diffrn_reflns_limit_k_min 0
_diffrn_reflns_limit_l_max 22
_diffrn_reflns_limit_l_min -27
_diffrn_reflns_number 9164
_diffrn_reflns_theta_full 25.13
_diffrn_reflns_theta_max 25.13
_diffrn_reflns_theta_min 1.69
_diffrn_standards_decay_% 11
_diffrn_standards_interval_time 120
_diffrn_standards_number 2
_exptl_absorpt_coefficient_mu 0.568
_exptl_absorpt_correction_T_max 0.9056
_exptl_absorpt_correction_T_min 0.7942
_exptl_absorpt_correction_type empirical
_exptl_absorpt_process_details '\y scans (North, et al., 1968)'
_exptl_crystal_colour orange
_exptl_crystal_density_diffrn 1.265
_exptl_crystal_density_method 'not measured'
_exptl_crystal_description block
_exptl_crystal_F_000 3944
_exptl_crystal_size_max 0.40
_exptl_crystal_size_mid 0.40
_exptl_crystal_size_min 0.26
_refine_diff_density_max 1.412
_refine_diff_density_min -0.400
_refine_diff_density_rms 0.144
_refine_ls_extinction_coef 0.00035(9)
_refine_ls_extinction_expression Fc^*^=kFc[1+0.001xFc^2^\l^3^/sin(2\q)]^-1/4^
_refine_ls_extinction_method SHELXL
_refine_ls_goodness_of_fit_ref 1.010
_refine_ls_hydrogen_treatment constr
_refine_ls_matrix_type full
_refine_ls_number_parameters 569
_refine_ls_number_reflns 9030
_refine_ls_number_restraints 6
_refine_ls_restrained_S_all 1.010
_refine_ls_R_factor_all 0.1585
_refine_ls_R_factor_gt 0.0619
_refine_ls_shift/su_max 0.033
_refine_ls_shift/su_mean 0.002
_refine_ls_structure_factor_coef Fsqd
_refine_ls_weighting_details 'calc w=1/[\s^2^(Fo^2^)+(0.1590P)^2^+0.0000P] where P=(Fo^2^+2Fc^2^)/3'
_refine_ls_weighting_scheme calc
_refine_ls_wR_factor_gt 0.1947
_refine_ls_wR_factor_ref 0.2354
_reflns_number_gt 5018
_reflns_number_total 9030
_reflns_threshold_expression >2sigma(I)
_cod_data_source_file b206994f.txt
_cod_data_source_block msb111
_cod_depositor_comments
;
The following automatic conversions were performed:
'_symmetry_cell_setting' value 'Monoclinic' changed to 'monoclinic'
according to '/home/saulius/struct/CIF-dictionaries/cif_core.dic'
dictionary named 'cif_core.dic' version 2.4.1 from 2010-06-29.

Automatic conversion script
Id: cif_fix_enum 1527 2010-12-29 10:47:43Z saulius 
;
_cod_original_cell_volume 10128.4(18)
_cod_original_sg_symbol_H-M C2/c
_cod_original_formula_sum 'C51 H42 Cl3 O2.50 P2 Ru'
_cod_database_code 7012034
_computing_data-reduction 'XCAD4 (Harms, 1996)'

loop_
_symmetry_equiv_pos_as_xyz
'x, y, z'
'-x, y, -z+1/2'
'x+1/2, y+1/2, z'
'-x+1/2, y+1/2, -z+1/2'
'-x, -y, -z'
'x, -y, z-1/2'
'-x+1/2, -y+1/2, -z'
'x+1/2, -y+1/2, z-1/2'

loop_
_atom_site_label
_atom_site_type_symbol
_atom_site_fract_x
_atom_site_fract_y
_atom_site_fract_z
_atom_site_U_iso_or_equiv
_atom_site_adp_type
_atom_site_occupancy
_atom_site_symmetry_multiplicity
_atom_site_calc_flag
_atom_site_refinement_flags
_atom_site_disorder_assembly
_atom_site_disorder_group
Ru Ru 0.657297(16) 0.93365(4) 0.78760(3) 0.0370(2) Uani 1 1 d . . .
Cl Cl 0.72029(5) 0.92330(16) 0.80397(11) 0.0562(5) Uani 1 1 d . . .
P1 P 0.63633(5) 0.77882(13) 0.73267(9) 0.0329(4) Uani 1 1 d . . .
P2 P 0.63544(5) 1.02362(14) 0.68781(10) 0.0366(4) Uani 1 1 d . . .
O1 O 0.60713(12) 0.7884(3) 0.6478(2) 0.0378(10) Uani 1 1 d . . .
O2 O 0.58918(13) 1.0300(4) 0.6268(2) 0.0431(11) Uani 1 1 d . . .
C1 C 0.67446(19) 0.6907(5) 0.7476(4) 0.0414(16) Uani 1 1 d . . .
C2 C 0.7032(2) 0.6699(6) 0.8168(4) 0.0545(19) Uani 1 1 d . . .
H2 H 0.7012 0.6978 0.8524 0.065 Uiso 1 1 calc R . .
C3 C 0.7353(2) 0.6069(7) 0.8341(5) 0.067(2) Uani 1 1 d . . .
H3 H 0.7535 0.5894 0.8803 0.080 Uiso 1 1 calc R . .
C4 C 0.7392(3) 0.5718(7) 0.7809(7) 0.076(3) Uani 1 1 d . . .
H4 H 0.7605 0.5319 0.7916 0.091 Uiso 1 1 calc R . .
C5 C 0.7112(3) 0.5959(6) 0.7110(6) 0.068(3) Uani 1 1 d . . .
H5 H 0.7141 0.5723 0.6754 0.081 Uiso 1 1 calc R . .
C6 C 0.6794(2) 0.6549(6) 0.6950(4) 0.0502(18) Uani 1 1 d . . .
H6 H 0.6610 0.6708 0.6486 0.060 Uiso 1 1 calc R . .
C7 C 0.60718(19) 0.7038(5) 0.7556(4) 0.0394(15) Uani 1 1 d . . .
C8 C 0.6201(2) 0.6161(7) 0.7985(5) 0.063(2) Uani 1 1 d . . .
H8 H 0.6438 0.5861 0.8130 0.075 Uiso 1 1 calc R . .
C9 C 0.5964(3) 0.5737(8) 0.8196(5) 0.079(3) Uani 1 1 d . . .
H9 H 0.6053 0.5172 0.8501 0.095 Uiso 1 1 calc R . .
C10 C 0.5610(3) 0.6131(8) 0.7965(5) 0.069(3) Uani 1 1 d . . .
H10 H 0.5460 0.5846 0.8115 0.083 Uiso 1 1 calc R . .
C11 C 0.5478(2) 0.6943(7) 0.7517(5) 0.063(2) Uani 1 1 d . . .
H11 H 0.5229 0.7186 0.7337 0.075 Uiso 1 1 calc R . .
C12 C 0.5707(2) 0.7422(6) 0.7319(4) 0.0521(19) Uani 1 1 d . . .
H12 H 0.5614 0.8002 0.7028 0.062 Uiso 1 1 calc R . .
C13 C 0.58226(19) 0.7142(5) 0.5964(4) 0.0377(15) Uani 1 1 d . . .
C14 C 0.5890(2) 0.6071(5) 0.6093(4) 0.0461(17) Uani 1 1 d . . .
H14 H 0.6082 0.5819 0.6529 0.055 Uiso 1 1 calc R . .
C15 C 0.5664(3) 0.5424(6) 0.5558(4) 0.059(2) Uani 1 1 d . . .
H15 H 0.5704 0.4709 0.5632 0.071 Uiso 1 1 calc R . .
C16 C 0.5372(2) 0.5770(6) 0.4897(4) 0.055(2) Uani 1 1 d . . .
C17 C 0.5145(3) 0.5073(8) 0.4328(6) 0.083(3) Uani 1 1 d . . .
H17 H 0.5187 0.4358 0.4399 0.100 Uiso 1 1 calc R . .
C18 C 0.4875(3) 0.5426(9) 0.3699(5) 0.089(3) Uani 1 1 d . . .
H18 H 0.4733 0.4959 0.3333 0.107 Uiso 1 1 calc R . .
C19 C 0.4804(3) 0.6479(9) 0.3585(5) 0.080(3) Uani 1 1 d . . .
H19 H 0.4610 0.6713 0.3145 0.096 Uiso 1 1 calc R . .
C20 C 0.5014(2) 0.7190(7) 0.4110(4) 0.063(2) Uani 1 1 d . . .
H20 H 0.4967 0.7899 0.4016 0.076 Uiso 1 1 calc R . .
C21 C 0.5302(2) 0.6853(6) 0.4791(4) 0.0479(18) Uani 1 1 d . . .
C22 C 0.55279(19) 0.7561(5) 0.5353(3) 0.0385(15) Uani 1 1 d . . .
C23 C 0.5448(2) 0.8726(5) 0.5283(4) 0.0421(16) Uani 1 1 d . . .
H23A H 0.5235 0.8871 0.4810 0.051 Uiso 1 1 calc R . .
H23B H 0.5673 0.9087 0.5352 0.051 Uiso 1 1 calc R . .
C24 C 0.53522(19) 0.9172(5) 0.5795(4) 0.0385(16) Uani 1 1 d . . .
C25 C 0.5016(2) 0.8825(6) 0.5775(4) 0.0445(17) Uani 1 1 d . . .
C26 C 0.4750(2) 0.8106(6) 0.5278(5) 0.058(2) Uani 1 1 d . . .
H26 H 0.4783 0.7851 0.4932 0.070 Uiso 1 1 calc R . .
C27 C 0.4436(2) 0.7776(8) 0.5307(6) 0.073(3) Uani 1 1 d . . .
H27 H 0.4263 0.7297 0.4980 0.088 Uiso 1 1 calc R . .
C28 C 0.4377(3) 0.8149(9) 0.5814(6) 0.078(3) Uani 1 1 d . . .
H28 H 0.4174 0.7892 0.5840 0.093 Uiso 1 1 calc R . .
C29 C 0.4610(3) 0.8874(9) 0.6261(5) 0.072(3) Uani 1 1 d . . .
H29 H 0.4555 0.9149 0.6576 0.087 Uiso 1 1 calc R . .
C30 C 0.4939(2) 0.9251(6) 0.6279(4) 0.055(2) Uani 1 1 d . . .
C31 C 0.5186(3) 1.0022(7) 0.6747(4) 0.059(2) Uani 1 1 d . . .
H31 H 0.5137 1.0309 0.7067 0.071 Uiso 1 1 calc R . .
C32 C 0.5499(2) 1.0354(6) 0.6738(4) 0.0461(17) Uani 1 1 d . . .
H32 H 0.5656 1.0881 0.7039 0.055 Uiso 1 1 calc R . .
C33 C 0.55833(19) 0.9906(5) 0.6280(4) 0.0390(16) Uani 1 1 d . . .
C34 C 0.6456(2) 1.1617(5) 0.7038(4) 0.0441(17) Uani 1 1 d . . .
C35 C 0.6835(2) 1.1948(7) 0.7418(5) 0.071(3) Uani 1 1 d . . .
H35 H 0.7032 1.1464 0.7563 0.085 Uiso 1 1 calc R . .
C36 C 0.6926(3) 1.2991(8) 0.7586(6) 0.094(4) Uani 1 1 d . . .
H36 H 0.7182 1.3202 0.7835 0.112 Uiso 1 1 calc R . .
C37 C 0.6647(3) 1.3699(7) 0.7391(6) 0.083(3) Uani 1 1 d . . .
H37 H 0.6713 1.4395 0.7510 0.099 Uiso 1 1 calc R . .
C38 C 0.6267(3) 1.3416(7) 0.7022(6) 0.081(3) Uani 1 1 d . . .
H38 H 0.6073 1.3906 0.6895 0.097 Uiso 1 1 calc R . .
C39 C 0.6178(3) 1.2358(6) 0.6839(5) 0.060(2) Uani 1 1 d . . .
H39 H 0.5920 1.2157 0.6573 0.072 Uiso 1 1 calc R . .
C40 C 0.6513(2) 0.9951(5) 0.6292(4) 0.0404(16) Uani 1 1 d . . .
C41 C 0.6418(3) 1.0643(8) 0.5740(5) 0.073(3) Uani 1 1 d . . .
H41 H 0.6286 1.1257 0.5692 0.087 Uiso 1 1 calc R . .
C42 C 0.6519(4) 1.0414(10) 0.5274(6) 0.094(4) Uani 1 1 d . . .
H42 H 0.6454 1.0873 0.4910 0.113 Uiso 1 1 calc R . .
C43 C 0.6719(3) 0.9498(8) 0.5339(5) 0.071(3) Uani 1 1 d . . .
H43 H 0.6786 0.9341 0.5019 0.085 Uiso 1 1 calc R . .
C44 C 0.6813(3) 0.8856(7) 0.5865(5) 0.065(2) Uani 1 1 d . . .
H44 H 0.6950 0.8253 0.5916 0.078 Uiso 1 1 calc R . .
C45 C 0.6710(2) 0.9061(6) 0.6345(4) 0.0487(18) Uani 1 1 d . . .
H45 H 0.6776 0.8590 0.6704 0.058 Uiso 1 1 calc R . .
C46 C 0.6527(3) 0.8875(7) 0.8772(4) 0.064(2) Uani 1 1 d . . .
H46 H 0.6500 0.8192 0.8877 0.077 Uiso 1 1 calc R . .
C47 C 0.6874(3) 0.9390(8) 0.9034(4) 0.068(3) Uani 1 1 d . . .
H47 H 0.7119 0.9111 0.9329 0.082 Uiso 1 1 calc R . .
C48 C 0.6785(3) 1.0429(7) 0.8766(4) 0.067(3) Uani 1 1 d . . .
H48 H 0.6963 1.0953 0.8865 0.081 Uiso 1 1 calc R . .
C49 C 0.6383(3) 1.0529(7) 0.8328(5) 0.069(3) Uani 1 1 d . . .
H49 H 0.6247 1.1126 0.8088 0.082 Uiso 1 1 calc R . .
C50 C 0.6220(3) 0.9546(7) 0.8320(4) 0.061(2) Uani 1 1 d . . .
H50 H 0.5960 0.9378 0.8064 0.073 Uiso 1 1 calc R . .
Cl1S Cl 0.2971(3) 0.6858(8) 0.4916(4) 0.153(4) Uani 0.50 1 d P . .
Cl2S Cl 0.3517(2) 0.6099(8) 0.4595(5) 0.158(4) Uani 0.50 1 d P . .
C1S C 0.3095(9) 0.670(3) 0.439(2) 0.19(2) Uani 0.50 1 d P . .
Cl3S Cl 0.5580(3) 1.2058(9) 0.8265(5) 0.171(4) Uani 0.50 1 d PD . .
C2SA C 0.5879(14) 1.194(3) 0.9181(12) 0.101(9) Uiso 0.25 1 d PD A 1
Cl4A Cl 0.6100(6) 1.3215(13) 0.9473(11) 0.150(5) Uani 0.25 1 d PD A 1
C2SB C 0.5909(10) 1.232(4) 0.9159(15) 0.101(9) Uiso 0.25 1 d PD A 2
Cl4B Cl 0.6272(6) 1.3004(13) 0.9132(11) 0.150(5) Uani 0.25 1 d PD A 2
O1S O 0.7141(10) 0.445(3) 0.9421(18) 0.106(10) Uiso 0.25 1 d P . .
O2S O 0.7582(10) 1.239(3) 0.9749(18) 0.113(11) Uiso 0.25 1 d P . .

loop_
_atom_site_aniso_label
_atom_site_aniso_U_11
_atom_site_aniso_U_22
_atom_site_aniso_U_33
_atom_site_aniso_U_23
_atom_site_aniso_U_13
_atom_site_aniso_U_12
Ru 0.0428(3) 0.0374(3) 0.0336(3) 0.0001(3) 0.0226(3) 0.0000(3)
Cl 0.0409(10) 0.0655(13) 0.0580(12) 0.0032(10) 0.0241(9) -0.0045(9)
P1 0.0333(9) 0.0328(9) 0.0346(9) 0.0034(7) 0.0197(8) 0.0036(7)
P2 0.0410(10) 0.0336(9) 0.0398(10) 0.0022(8) 0.0249(9) 0.0002(8)
O1 0.036(2) 0.034(2) 0.036(2) 0.004(2) 0.015(2) 0.003(2)
O2 0.040(3) 0.040(3) 0.045(3) 0.003(2) 0.020(2) -0.002(2)
C1 0.034(4) 0.040(4) 0.054(4) 0.001(3) 0.027(4) 0.003(3)
C2 0.042(4) 0.053(5) 0.058(5) 0.008(4) 0.020(4) 0.013(4)
C3 0.042(5) 0.060(5) 0.077(6) 0.021(5) 0.018(5) 0.012(4)
C4 0.059(6) 0.056(5) 0.124(9) 0.009(6) 0.057(6) 0.016(5)
C5 0.078(6) 0.048(5) 0.112(8) 0.000(5) 0.074(7) 0.010(4)
C6 0.051(5) 0.046(4) 0.060(5) -0.006(4) 0.034(4) -0.003(4)
C7 0.039(4) 0.040(4) 0.040(4) 0.004(3) 0.022(3) -0.002(3)
C8 0.056(5) 0.061(5) 0.073(6) 0.026(5) 0.036(5) 0.005(4)
C9 0.083(7) 0.083(7) 0.072(6) 0.028(5) 0.043(6) -0.010(6)
C10 0.076(6) 0.079(6) 0.077(6) -0.001(5) 0.057(6) -0.025(5)
C11 0.051(5) 0.070(6) 0.086(6) -0.003(5) 0.049(5) -0.007(4)
C12 0.047(4) 0.055(5) 0.060(5) 0.008(4) 0.033(4) 0.005(4)
C13 0.036(4) 0.034(3) 0.046(4) -0.001(3) 0.024(3) 0.003(3)
C14 0.049(4) 0.034(4) 0.046(4) 0.002(3) 0.019(4) 0.000(3)
C15 0.069(6) 0.036(4) 0.063(6) -0.006(4) 0.029(5) -0.003(4)
C16 0.050(5) 0.048(5) 0.051(5) -0.005(4) 0.017(4) -0.004(4)
C17 0.086(8) 0.060(6) 0.077(7) -0.023(5) 0.026(6) -0.010(5)
C18 0.086(8) 0.080(8) 0.058(6) -0.029(5) 0.011(6) -0.013(6)
C19 0.077(7) 0.089(8) 0.042(5) -0.012(5) 0.011(5) 0.003(6)
C20 0.061(5) 0.059(5) 0.044(5) 0.001(4) 0.012(4) 0.005(4)
C21 0.043(4) 0.055(5) 0.044(4) -0.002(4) 0.022(4) 0.001(4)
C22 0.038(4) 0.044(4) 0.035(4) 0.001(3) 0.021(3) -0.002(3)
C23 0.042(4) 0.041(4) 0.039(4) 0.006(3) 0.019(3) 0.007(3)
C24 0.033(3) 0.040(4) 0.040(4) 0.010(3) 0.018(3) 0.007(3)
C25 0.040(4) 0.040(4) 0.056(4) 0.013(3) 0.028(4) 0.008(3)
C26 0.038(4) 0.060(5) 0.063(5) 0.008(4) 0.019(4) 0.003(4)
C27 0.039(5) 0.069(6) 0.092(7) 0.003(5) 0.023(5) -0.007(4)
C28 0.041(5) 0.090(7) 0.102(8) 0.023(6) 0.039(5) -0.004(5)
C29 0.056(6) 0.098(7) 0.086(7) 0.020(6) 0.053(6) 0.013(5)
C30 0.042(4) 0.056(5) 0.065(5) 0.020(4) 0.029(4) 0.016(4)
C31 0.068(6) 0.068(6) 0.052(5) 0.008(4) 0.040(5) 0.019(5)
C32 0.047(4) 0.041(4) 0.050(4) 0.001(3) 0.025(4) 0.005(3)
C33 0.034(4) 0.037(4) 0.048(4) 0.012(3) 0.024(4) 0.010(3)
C34 0.050(4) 0.032(4) 0.054(4) 0.004(3) 0.031(4) -0.001(3)
C35 0.048(5) 0.048(5) 0.101(7) -0.007(5) 0.030(5) -0.005(4)
C36 0.063(6) 0.062(6) 0.126(10) -0.012(6) 0.032(7) -0.020(5)
C37 0.078(7) 0.039(5) 0.117(9) -0.006(5) 0.044(7) -0.009(5)
C38 0.099(8) 0.033(4) 0.109(8) 0.004(5) 0.056(7) 0.003(5)
C39 0.060(5) 0.043(4) 0.068(6) 0.006(4) 0.028(5) -0.006(4)
C40 0.046(4) 0.044(4) 0.040(4) 0.005(3) 0.028(4) 0.003(3)
C41 0.089(7) 0.080(6) 0.066(6) 0.021(5) 0.053(6) 0.024(5)
C42 0.126(10) 0.119(9) 0.074(7) 0.047(6) 0.078(7) 0.033(8)
C43 0.087(7) 0.097(7) 0.048(5) 0.004(5) 0.051(5) 0.011(6)
C44 0.081(6) 0.062(5) 0.077(6) -0.014(5) 0.059(6) 0.002(5)
C45 0.060(5) 0.049(4) 0.049(4) 0.000(3) 0.037(4) -0.009(4)
C46 0.103(7) 0.061(5) 0.048(5) 0.005(4) 0.053(5) 0.006(5)
C47 0.083(7) 0.087(7) 0.037(4) -0.009(5) 0.035(5) 0.006(6)
C48 0.087(7) 0.073(6) 0.048(5) -0.029(5) 0.040(5) -0.024(5)
C49 0.102(8) 0.063(6) 0.069(6) -0.006(5) 0.065(6) 0.010(5)
C50 0.073(6) 0.082(6) 0.048(5) 0.000(4) 0.046(5) 0.008(5)
Cl1S 0.162(8) 0.167(8) 0.080(4) -0.073(5) 0.033(5) -0.042(6)
Cl2S 0.064(4) 0.197(9) 0.168(8) 0.019(7) 0.034(5) -0.022(5)
C1S 0.09(2) 0.13(3) 0.18(3) 0.06(3) -0.03(2) -0.064(19)
Cl3S 0.155(8) 0.223(11) 0.164(8) -0.045(7) 0.106(7) 0.029(7)
Cl4A 0.151(11) 0.121(8) 0.204(14) 0.045(9) 0.113(10) 0.019(8)
Cl4B 0.151(11) 0.121(8) 0.204(14) 0.045(9) 0.113(10) 0.019(8)

loop_
_atom_type_symbol
_atom_type_description
_atom_type_scat_dispersion_real
_atom_type_scat_dispersion_imag
_atom_type_scat_source
C C 0.0033 0.0016 'International Tables Vol C Tables 4.2.6.8 and 6.1.1.4'
H H 0.0000 0.0000 'International Tables Vol C Tables 4.2.6.8 and 6.1.1.4'
O O 0.0106 0.0060 'International Tables Vol C Tables 4.2.6.8 and 6.1.1.4'
P P 0.1023 0.0942 'International Tables Vol C Tables 4.2.6.8 and 6.1.1.4'
Cl Cl 0.1484 0.1585 'International Tables Vol C Tables 4.2.6.8 and 6.1.1.4'
Ru Ru -1.2594 0.8363 'International Tables Vol C Tables 4.2.6.8 and 6.1.1.4'

loop_
_geom_angle_atom_site_label_1
_geom_angle_atom_site_label_2
_geom_angle_atom_site_label_3
_geom_angle
_geom_angle_site_symmetry_1
_geom_angle_site_symmetry_3
_geom_angle_publ_flag
C50 Ru C49 37.7(3) . . ?
C50 Ru C48 62.1(4) . . ?
C49 Ru C48 37.0(4) . . ?
C50 Ru C47 62.2(4) . . ?
C49 Ru C47 62.5(4) . . ?
C48 Ru C47 37.6(3) . . ?
C50 Ru C46 37.1(3) . . ?
C49 Ru C46 61.9(3) . . ?
C48 Ru C46 61.2(3) . . ?
C47 Ru C46 36.3(3) . . ?
C50 Ru P1 102.3(3) . . ?
C49 Ru P1 137.8(3) . . ?
C48 Ru P1 155.0(3) . . ?
C47 Ru P1 119.0(3) . . ?
C46 Ru P1 94.3(2) . . ?
C50 Ru P2 113.5(2) . . ?
C49 Ru P2 93.8(3) . . ?
C48 Ru P2 109.9(3) . . ?
C47 Ru P2 147.1(3) . . ?
C46 Ru P2 150.6(3) . . ?
P1 Ru P2 93.94(7) . . ?
C50 Ru Cl 149.5(3) . . ?
C49 Ru Cl 126.1(3) . . ?
C48 Ru Cl 92.1(3) . . ?
C47 Ru Cl 87.5(3) . . ?
C46 Ru Cl 117.6(3) . . ?
P1 Ru Cl 95.39(7) . . ?
P2 Ru Cl 89.53(7) . . ?
O1 P1 C1 106.0(3) . . ?
O1 P1 C7 101.5(3) . . ?
C1 P1 C7 105.0(3) . . ?
O1 P1 Ru 113.83(17) . . ?
C1 P1 Ru 114.3(2) . . ?
C7 P1 Ru 114.9(2) . . ?
O2 P2 C34 99.0(3) . . ?
O2 P2 C40 96.1(3) . . ?
C34 P2 C40 102.1(3) . . ?
O2 P2 Ru 121.50(18) . . ?
C34 P2 Ru 112.0(2) . . ?
C40 P2 Ru 122.1(2) . . ?
C13 O1 P1 131.4(4) . . ?
C33 O2 P2 128.7(4) . . ?
C2 C1 C6 118.5(7) . . ?
C2 C1 P1 116.8(5) . . ?
C6 C1 P1 124.1(6) . . ?
C1 C2 C3 121.2(8) . . ?
C4 C3 C2 118.8(9) . . ?
C3 C4 C5 120.5(8) . . ?
C6 C5 C4 119.8(9) . . ?
C5 C6 C1 121.0(8) . . ?
C12 C7 C8 118.7(7) . . ?
C12 C7 P1 116.7(5) . . ?
C8 C7 P1 124.4(6) . . ?
C7 C8 C9 118.5(8) . . ?
C10 C9 C8 121.7(9) . . ?
C11 C10 C9 119.4(8) . . ?
C10 C11 C12 121.3(8) . . ?
C7 C12 C11 120.2(8) . . ?
C22 C13 C14 124.4(7) . . ?
C22 C13 O1 114.9(6) . . ?
C14 C13 O1 120.7(6) . . ?
C15 C14 C13 117.0(7) . . ?
C14 C15 C16 123.3(7) . . ?
C15 C16 C21 118.3(7) . . ?
C15 C16 C17 122.4(8) . . ?
C21 C16 C17 119.2(8) . . ?
C18 C17 C16 121.2(10) . . ?
C17 C18 C19 120.3(9) . . ?
C20 C19 C18 121.3(9) . . ?
C19 C20 C21 120.5(9) . . ?
C16 C21 C20 117.4(7) . . ?
C16 C21 C22 119.9(7) . . ?
C20 C21 C22 122.6(7) . . ?
C13 C22 C21 116.8(6) . . ?
C13 C22 C23 121.0(6) . . ?
C21 C22 C23 122.2(6) . . ?
C22 C23 C24 114.7(6) . . ?
C33 C24 C25 118.6(6) . . ?
C33 C24 C23 121.0(6) . . ?
C25 C24 C23 120.4(6) . . ?
C26 C25 C24 123.3(7) . . ?
C26 C25 C30 118.0(7) . . ?
C24 C25 C30 118.7(7) . . ?
C27 C26 C25 119.9(9) . . ?
C28 C27 C26 121.4(9) . . ?
C29 C28 C27 119.8(8) . . ?
C28 C29 C30 122.9(9) . . ?
C31 C30 C29 123.3(8) . . ?
C31 C30 C25 118.9(7) . . ?
C29 C30 C25 117.8(8) . . ?
C32 C31 C30 120.5(7) . . ?
C31 C32 C33 120.3(7) . . ?
C24 C33 O2 118.8(6) . . ?
C24 C33 C32 122.7(6) . . ?
O2 C33 C32 118.1(7) . . ?
C39 C34 C35 117.3(7) . . ?
C39 C34 P2 123.5(6) . . ?
C35 C34 P2 119.1(6) . . ?
C34 C35 C36 120.9(8) . . ?
C37 C36 C35 120.5(10) . . ?
C36 C37 C38 121.2(9) . . ?
C37 C38 C39 117.7(9) . . ?
C34 C39 C38 122.3(9) . . ?
C45 C40 C41 117.8(7) . . ?
C45 C40 P2 122.6(5) . . ?
C41 C40 P2 119.6(6) . . ?
C42 C41 C40 120.3(9) . . ?
C41 C42 C43 120.8(9) . . ?
C44 C43 C42 118.8(8) . . ?
C43 C44 C45 121.8(8) . . ?
C40 C45 C44 120.5(7) . . ?
C47 C46 C50 109.4(8) . . ?
C47 C46 Ru 71.6(5) . . ?
C50 C46 Ru 70.1(4) . . ?
C46 C47 C48 107.0(9) . . ?
C46 C47 Ru 72.1(5) . . ?
C48 C47 Ru 70.9(5) . . ?
C49 C48 C47 108.7(9) . . ?
C49 C48 Ru 71.4(5) . . ?
C47 C48 Ru 71.5(5) . . ?
C48 C49 C50 107.2(9) . . ?
C48 C49 Ru 71.6(5) . . ?
C50 C49 Ru 70.5(4) . . ?
C46 C50 C49 107.6(9) . . ?
C46 C50 Ru 72.8(5) . . ?
C49 C50 Ru 71.8(4) . . ?
Cl1S C1S Cl2S 124(2) . . ?
C2SA Cl3S C2SB 16.6(17) . . ?
Cl3S C2SA Cl4A 105(2) . . ?
Cl3S C2SB Cl4B 101(2) . . ?

loop_
_geom_bond_atom_site_label_1
_geom_bond_atom_site_label_2
_geom_bond_distance
_geom_bond_site_symmetry_2
_geom_bond_publ_flag
Ru C50 2.196(7) . ?
Ru C49 2.213(8) . ?
Ru C48 2.216(8) . ?
Ru C47 2.223(8) . ?
Ru C46 2.230(7) . ?
Ru P1 2.2539(18) . ?
Ru P2 2.2542(19) . ?
Ru Cl 2.4239(19) . ?
P1 O1 1.636(5) . ?
P1 C1 1.814(7) . ?
P1 C7 1.825(7) . ?
P2 O2 1.645(5) . ?
P2 C34 1.811(7) . ?
P2 C40 1.813(7) . ?
O1 C13 1.423(8) . ?
O2 C33 1.385(8) . ?
C1 C2 1.390(11) . ?
C1 C6 1.396(10) . ?
C2 C3 1.415(11) . ?
C3 C4 1.379(14) . ?
C4 C5 1.403(14) . ?
C5 C6 1.384(11) . ?
C7 C12 1.388(10) . ?
C7 C8 1.393(10) . ?
C8 C9 1.413(12) . ?
C9 C10 1.353(14) . ?
C10 C11 1.347(13) . ?
C11 C12 1.390(10) . ?
C13 C22 1.366(9) . ?
C13 C14 1.400(9) . ?
C14 C15 1.346(11) . ?
C15 C16 1.395(11) . ?
C16 C21 1.411(11) . ?
C16 C17 1.428(12) . ?
C17 C18 1.329(14) . ?
C18 C19 1.376(14) . ?
C19 C20 1.373(12) . ?
C20 C21 1.416(11) . ?
C21 C22 1.426(10) . ?
C22 C23 1.520(9) . ?
C23 C24 1.533(9) . ?
C24 C33 1.368(10) . ?
C24 C25 1.434(9) . ?
C25 C26 1.410(11) . ?
C25 C30 1.454(11) . ?
C26 C27 1.401(11) . ?
C27 C28 1.388(14) . ?
C28 C29 1.328(14) . ?
C29 C30 1.424(11) . ?
C30 C31 1.405(12) . ?
C31 C32 1.374(11) . ?
C32 C33 1.389(9) . ?
C34 C39 1.366(11) . ?
C34 C35 1.383(11) . ?
C35 C36 1.385(12) . ?
C36 C37 1.340(14) . ?
C37 C38 1.367(14) . ?
C38 C39 1.408(11) . ?
C40 C45 1.369(10) . ?
C40 C41 1.410(11) . ?
C41 C42 1.366(12) . ?
C42 C43 1.397(14) . ?
C43 C44 1.326(12) . ?
C44 C45 1.395(10) . ?
C46 C47 1.388(13) . ?
C46 C50 1.409(12) . ?
C47 C48 1.429(13) . ?
C48 C49 1.405(14) . ?
C49 C50 1.423(12) . ?
Cl1S C1S 1.54(5) . ?
Cl2S C1S 1.73(4) . ?
Cl3S C2SA 1.76(2) . ?
Cl3S C2SB 1.76(2) . ?
C2SA Cl4A 1.81(2) . ?
C2SB Cl4B 1.77(2) . ?
O2S O2S 1.64(6) 7_677 ?

loop_
_geom_torsion_atom_site_label_1
_geom_torsion_atom_site_label_2
_geom_torsion_atom_site_label_3
_geom_torsion_atom_site_label_4
_geom_torsion
_geom_torsion_site_symmetry_1
_geom_torsion_site_symmetry_2
_geom_torsion_site_symmetry_3
_geom_torsion_site_symmetry_4
_geom_torsion_publ_flag
Ru P1 O1 C13 -166.3(5) . . . . ?
P1 O1 C13 C22 158.3(5) . . . . ?
O1 C13 C22 C23 -8.0(9) . . . . ?
C13 C22 C23 C24 -60.1(9) . . . . ?
C22 C23 C24 C33 117.6(7) . . . . ?
C23 C24 C33 O2 4.7(9) . . . . ?
C24 C33 O2 P2 -118.6(6) . . . . ?
C33 O2 P2 Ru 4.3(6) . . . . ?
